data_4075097
loop_
_publ_author_name
'Beckerle, Klaus'
'Manivannan, Ramanujachary'
'Spaniol, Thomas P.'
'Okuda, Jun'

_publ_section_title
;
 Living Isospecific Styrene Polymerization by Chiral Benzyl Titanium
 Complexes That Contain a Tetradentate [OSSO]-Type Bis(phenolato) Ligand
;
_journal_issue 12
_journal_name_full Organometallics
_journal_page_first 3019
_journal_paper_doi 10.1021/om060047e
_journal_volume 25
_journal_year 2006
_chemical_formula_sum 'C47.5 H62 O2 S2 Ti'
_chemical_formula_weight 777.02
_chemical_name_systematic
;
 ?
;
_space_group_IT_number 2
_symmetry_cell_setting triclinic
_symmetry_space_group_name_Hall '-P 1'
_symmetry_space_group_name_H-M 'P -1'
_atom_sites_solution_hydrogens geom
_atom_sites_solution_primary direct
_atom_sites_solution_secondary difmap
_audit_creation_method SHELXL-97
_cell_angle_alpha 104.389(5)
_cell_angle_beta 102.912(5)
_cell_angle_gamma 103.148(5)
_cell_formula_units_Z 2
_cell_length_a 9.4075(18)
_cell_length_b 15.683(3)
_cell_length_c 16.292(3)
_cell_measurement_reflns_used 940
_cell_measurement_temperature 120(2)
_cell_measurement_theta_max 25.80
_cell_measurement_theta_min 2.24
_cell_volume 2165.1(7)
_computing_cell_refinement 'Bruker SMART'
_computing_data_collection 'Bruker SMART'
_computing_data_reduction 'Bruker SAINT'
_computing_molecular_graphics 'ORTEP-III (Farrugia, 1999)'
_computing_structure_refinement 'SHELXL-97 (Sheldrick, 1997)'
_computing_structure_solution 'SHELXS-86 (Sheldrick, 1986)'
_diffrn_ambient_temperature 120(2)
_diffrn_measured_fraction_theta_full 0.993
_diffrn_measured_fraction_theta_max 0.993
_diffrn_measurement_device_type 'CCD area detector'
_diffrn_measurement_method 'phi and omega scans'
_diffrn_radiation_monochromator graphite
_diffrn_radiation_source 'fine-focus sealed tube'
_diffrn_radiation_type MoK\a
_diffrn_radiation_wavelength 0.71073
_diffrn_reflns_av_R_equivalents 0.0428
_diffrn_reflns_av_sigmaI/netI 0.0508
_diffrn_reflns_limit_h_max 11
_diffrn_reflns_limit_h_min -11
_diffrn_reflns_limit_k_max 19
_diffrn_reflns_limit_k_min -19
_diffrn_reflns_limit_l_max 20
_diffrn_reflns_limit_l_min -20
_diffrn_reflns_number 25373
_diffrn_reflns_theta_full 26.06
_diffrn_reflns_theta_max 26.06
_diffrn_reflns_theta_min 1.35
_exptl_absorpt_coefficient_mu 0.330
_exptl_absorpt_correction_T_max 0.9552
_exptl_absorpt_correction_T_min 0.8190
_exptl_absorpt_correction_type empirical
_exptl_absorpt_process_details 'Bruker SADABS'
_exptl_crystal_colour 'dark red'
_exptl_crystal_density_diffrn 1.192
_exptl_crystal_density_method 'not measured'
_exptl_crystal_description irregular
_exptl_crystal_F_000 834
_exptl_crystal_size_max 0.63
_exptl_crystal_size_mid 0.26
_exptl_crystal_size_min 0.14
_refine_diff_density_max 0.477
_refine_diff_density_min -0.229
_refine_diff_density_rms 0.058
_refine_ls_extinction_method none
_refine_ls_goodness_of_fit_ref 1.024
_refine_ls_hydrogen_treatment noref
_refine_ls_matrix_type full
_refine_ls_number_parameters 548
_refine_ls_number_reflns 8507
_refine_ls_number_restraints 0
_refine_ls_restrained_S_all 1.024
_refine_ls_R_factor_all 0.0561
_refine_ls_R_factor_gt 0.0422
_refine_ls_shift/su_max 0.000
_refine_ls_shift/su_mean 0.000
_refine_ls_structure_factor_coef Fsqd
_refine_ls_weighting_details 'calc w=1/[\s^2^(Fo^2^)+(0.0511P)^2^+0.6305P] where P=(Fo^2^+2Fc^2^)/3'
_refine_ls_weighting_scheme calc
_refine_ls_wR_factor_gt 0.1011
_refine_ls_wR_factor_ref 0.1083
_reflns_number_gt 6822
_reflns_number_total 8507
_reflns_threshold_expression >2sigma(I)
_cod_data_source_file om060047esi20060117_123020.cif
_cod_data_source_block rm1
_cod_original_formula_sum 'C47.50 H62 O2 S2 Ti'
_cod_database_code 4075097

loop_
_symmetry_equiv_pos_as_xyz
'x, y, z'
'-x, -y, -z'

loop_
_atom_site_label
_atom_site_type_symbol
_atom_site_fract_x
_atom_site_fract_y
_atom_site_fract_z
_atom_site_U_iso_or_equiv
_atom_site_adp_type
_atom_site_occupancy
_atom_site_symmetry_multiplicity
_atom_site_calc_flag
_atom_site_refinement_flags
_atom_site_disorder_assembly
_atom_site_disorder_group
Ti Ti 0.20370(4) 0.25572(2) 0.24410(2) 0.01695(10) Uani 1 1 d . . .
S1 S 0.44655(6) 0.30917(3) 0.16887(3) 0.02198(12) Uani 1 1 d . . .
S2 S 0.47104(5) 0.30341(3) 0.37847(3) 0.02042(12) Uani 1 1 d . . .
O1 O 0.24461(14) 0.38228(8) 0.25987(9) 0.0185(3) Uani 1 1 d . . .
O2 O 0.24580(14) 0.14506(8) 0.24721(8) 0.0190(3) Uani 1 1 d . . .
C1 C 0.3347(2) 0.44842(12) 0.23840(12) 0.0170(4) Uani 1 1 d . . .
C2 C 0.4435(2) 0.42626(13) 0.19637(12) 0.0188(4) Uani 1 1 d . . .
C3 C 0.5409(2) 0.49234(13) 0.17357(13) 0.0210(4) Uani 1 1 d . . .
H3 H 0.6133 0.4757 0.1455 0.025 Uiso 1 1 calc R . .
C4 C 0.5322(2) 0.58248(13) 0.19174(13) 0.0217(4) Uani 1 1 d . A .
C5 C 0.4202(2) 0.60249(13) 0.23108(13) 0.0206(4) Uani 1 1 d . . .
H5 H 0.4114 0.6632 0.2420 0.025 Uiso 1 1 calc R . .
C6 C 0.3207(2) 0.53900(13) 0.25524(12) 0.0178(4) Uani 1 1 d . . .
C7 C 0.6385(2) 0.65601(15) 0.16638(15) 0.0288(5) Uani 1 1 d . . .
C8A C 0.6008(4) 0.6242(2) 0.0629(2) 0.0379(7) Uani 0.80 1 d P A 1
H8A H 0.4910 0.6117 0.0360 0.057 Uiso 0.80 1 calc PR A 1
H8B H 0.6296 0.5680 0.0432 0.057 Uiso 0.80 1 calc PR A 1
H8C H 0.6581 0.6730 0.0448 0.057 Uiso 0.80 1 calc PR A 1
C9A C 0.8041(4) 0.6656(3) 0.2071(3) 0.0412(8) Uani 0.80 1 d P A 1
H9A H 0.8214 0.6053 0.1892 0.062 Uiso 0.80 1 calc PR A 1
H9B H 0.8298 0.6887 0.2719 0.062 Uiso 0.80 1 calc PR A 1
H9C H 0.8687 0.7090 0.1866 0.062 Uiso 0.80 1 calc PR A 1
C10A C 0.6097(4) 0.7504(2) 0.1929(2) 0.0402(8) Uani 0.80 1 d P A 1
H10A H 0.6802 0.7950 0.1766 0.060 Uiso 0.80 1 calc PR A 1
H10B H 0.6263 0.7718 0.2572 0.060 Uiso 0.80 1 calc PR A 1
H10C H 0.5041 0.7444 0.1619 0.060 Uiso 0.80 1 calc PR A 1
C8B C 0.5625(16) 0.6848(10) 0.1017(11) 0.055(4) Uani 0.20 1 d P A 2
H8D H 0.6345 0.7346 0.0921 0.083 Uiso 0.20 1 calc PR A 2
H8E H 0.4822 0.7075 0.1203 0.083 Uiso 0.20 1 calc PR A 2
H8F H 0.5164 0.6330 0.0464 0.083 Uiso 0.20 1 calc PR A 2
C9B C 0.7766(18) 0.6231(11) 0.1411(14) 0.058(4) Uani 0.20 1 d P A 2
H9D H 0.7385 0.5774 0.0818 0.088 Uiso 0.20 1 calc PR A 2
H9E H 0.8203 0.5954 0.1844 0.088 Uiso 0.20 1 calc PR A 2
H9F H 0.8555 0.6764 0.1416 0.088 Uiso 0.20 1 calc PR A 2
C10B C 0.729(2) 0.7438(10) 0.2570(10) 0.075(6) Uani 0.20 1 d P A 2
H10D H 0.7982 0.7915 0.2434 0.112 Uiso 0.20 1 calc PR A 2
H10E H 0.7877 0.7231 0.3016 0.112 Uiso 0.20 1 calc PR A 2
H10F H 0.6544 0.7692 0.2801 0.112 Uiso 0.20 1 calc PR A 2
C11 C 0.2035(2) 0.56614(13) 0.30142(13) 0.0209(4) Uani 1 1 d . . .
C12 C 0.0405(2) 0.50018(14) 0.25121(14) 0.0241(4) Uani 1 1 d . . .
H12A H -0.0314 0.5187 0.2819 0.036 Uiso 1 1 calc R . .
H12B H 0.0386 0.4370 0.2493 0.036 Uiso 1 1 calc R . .
H12C H 0.0109 0.5030 0.1906 0.036 Uiso 1 1 calc R . .
C13 C 0.2532(3) 0.56352(15) 0.39753(14) 0.0294(5) Uani 1 1 d . . .
H13A H 0.3540 0.6085 0.4294 0.044 Uiso 1 1 calc R . .
H13B H 0.2583 0.5016 0.3966 0.044 Uiso 1 1 calc R . .
H13C H 0.1787 0.5788 0.4276 0.044 Uiso 1 1 calc R . .
C14 C 0.1984(3) 0.66461(14) 0.30565(16) 0.0317(5) Uani 1 1 d . . .
H14A H 0.1686 0.6683 0.2453 0.048 Uiso 1 1 calc R . .
H14B H 0.2997 0.7086 0.3386 0.048 Uiso 1 1 calc R . .
H14C H 0.1237 0.6796 0.3357 0.048 Uiso 1 1 calc R . .
C15 C 0.6236(2) 0.31802(14) 0.24946(15) 0.0274(5) Uani 1 1 d . . .
H15A H 0.6353 0.2556 0.2416 0.033 Uiso 1 1 calc R . .
H15B H 0.7111 0.3559 0.2372 0.033 Uiso 1 1 calc R . .
C16 C 0.6292(2) 0.36029(14) 0.34483(15) 0.0269(5) Uani 1 1 d . . .
H16A H 0.6318 0.4256 0.3544 0.032 Uiso 1 1 calc R . .
H16B H 0.7258 0.3599 0.3841 0.032 Uiso 1 1 calc R . .
C17 C 0.4836(2) 0.18841(12) 0.35768(13) 0.0185(4) Uani 1 1 d . . .
C18 C 0.3599(2) 0.11942(13) 0.29149(12) 0.0175(4) Uani 1 1 d . . .
C19 C 0.3558(2) 0.02577(12) 0.27439(12) 0.0178(4) Uani 1 1 d . . .
C20 C 0.4816(2) 0.00808(13) 0.32369(13) 0.0198(4) Uani 1 1 d . . .
H20 H 0.4824 -0.0542 0.3115 0.024 Uiso 1 1 calc R . .
C21 C 0.6071(2) 0.07606(13) 0.39015(12) 0.0187(4) Uani 1 1 d . . .
C22 C 0.6049(2) 0.16726(13) 0.40740(13) 0.0196(4) Uani 1 1 d . . .
H22 H 0.6856 0.2151 0.4529 0.023 Uiso 1 1 calc R . .
C23 C 0.2153(2) -0.05218(13) 0.20752(13) 0.0215(4) Uani 1 1 d . . .
C24 C 0.0754(2) -0.04988(15) 0.24127(15) 0.0307(5) Uani 1 1 d . . .
H24A H -0.0136 -0.1007 0.2008 0.046 Uiso 1 1 calc R . .
H24B H 0.0545 0.0090 0.2438 0.046 Uiso 1 1 calc R . .
H24C H 0.0963 -0.0564 0.3007 0.046 Uiso 1 1 calc R . .
C25 C 0.1828(3) -0.04124(14) 0.11415(13) 0.0295(5) Uani 1 1 d . . .
H25A H 0.2685 -0.0476 0.0907 0.044 Uiso 1 1 calc R . .
H25B H 0.1703 0.0198 0.1178 0.044 Uiso 1 1 calc R . .
H25C H 0.0889 -0.0890 0.0746 0.044 Uiso 1 1 calc R . .
C26 C 0.2372(3) -0.14791(14) 0.19865(16) 0.0350(6) Uani 1 1 d . . .
H26A H 0.2534 -0.1581 0.2566 0.053 Uiso 1 1 calc R . .
H26B H 0.3263 -0.1512 0.1777 0.053 Uiso 1 1 calc R . .
H26C H 0.1459 -0.1954 0.1561 0.053 Uiso 1 1 calc R . .
C27 C 0.7410(2) 0.04824(14) 0.43939(13) 0.0223(4) Uani 1 1 d . . .
C28 C 0.8273(2) 0.01644(15) 0.37321(14) 0.0283(5) Uani 1 1 d . . .
H28A H 0.8650 0.0668 0.3506 0.043 Uiso 1 1 calc R . .
H28B H 0.7578 -0.0370 0.3237 0.043 Uiso 1 1 calc R . .
H28C H 0.9138 -0.0007 0.4033 0.043 Uiso 1 1 calc R . .
C29 C 0.6813(3) -0.03220(16) 0.47370(15) 0.0318(5) Uani 1 1 d . . .
H29A H 0.7678 -0.0495 0.5035 0.048 Uiso 1 1 calc R . .
H29B H 0.6122 -0.0853 0.4236 0.048 Uiso 1 1 calc R . .
H29C H 0.6260 -0.0128 0.5158 0.048 Uiso 1 1 calc R . .
C30 C 0.8521(2) 0.12904(15) 0.51898(14) 0.0299(5) Uani 1 1 d . . .
H30A H 0.9361 0.1093 0.5478 0.045 Uiso 1 1 calc R . .
H30B H 0.7978 0.1490 0.5614 0.045 Uiso 1 1 calc R . .
H30C H 0.8932 0.1804 0.4985 0.045 Uiso 1 1 calc R . .
C31 C 0.0728(2) 0.19955(13) 0.10638(13) 0.0224(4) Uani 1 1 d . . .
H31A H 0.1425 0.1853 0.0712 0.027 Uiso 1 1 calc R . .
H31B H -0.0035 0.1405 0.0978 0.027 Uiso 1 1 calc R . .
C32 C -0.0092(2) 0.25882(13) 0.06964(12) 0.0208(4) Uani 1 1 d . . .
C33 C 0.0616(2) 0.32413(14) 0.03422(13) 0.0248(4) Uani 1 1 d . . .
H33 H 0.1649 0.3314 0.0348 0.030 Uiso 1 1 calc R . .
C34 C -0.0162(2) 0.37823(14) -0.00155(14) 0.0284(5) Uani 1 1 d . . .
H34 H 0.0340 0.4213 -0.0257 0.034 Uiso 1 1 calc R . .
C35 C -0.1671(3) 0.36983(15) -0.00228(14) 0.0300(5) Uani 1 1 d . . .
H35 H -0.2203 0.4067 -0.0268 0.036 Uiso 1 1 calc R . .
C36 C -0.2386(2) 0.30658(15) 0.03340(14) 0.0293(5) Uani 1 1 d . . .
H36 H -0.3413 0.3006 0.0337 0.035 Uiso 1 1 calc R . .
C37 C -0.1614(2) 0.25203(14) 0.06856(13) 0.0248(4) Uani 1 1 d . . .
H37 H -0.2126 0.2091 0.0925 0.030 Uiso 1 1 calc R . .
C38 C -0.0011(2) 0.22834(14) 0.28214(13) 0.0229(4) Uani 1 1 d . . .
H38A H -0.0719 0.2607 0.2591 0.027 Uiso 1 1 calc R . .
H38B H -0.0546 0.1615 0.2640 0.027 Uiso 1 1 calc R . .
C39 C 0.0707(2) 0.26858(14) 0.37927(14) 0.0241(4) Uani 1 1 d . . .
C40 C 0.1589(2) 0.22586(15) 0.42856(15) 0.0291(5) Uani 1 1 d . . .
H40 H 0.1650 0.1668 0.3997 0.035 Uiso 1 1 calc R . .
C41 C 0.2370(3) 0.26851(17) 0.51832(16) 0.0374(6) Uani 1 1 d . . .
H41 H 0.2971 0.2390 0.5497 0.045 Uiso 1 1 calc R . .
C42 C 0.2272(3) 0.35459(17) 0.56250(16) 0.0416(6) Uani 1 1 d . . .
H42 H 0.2808 0.3840 0.6237 0.050 Uiso 1 1 calc R . .
C43 C 0.1384(3) 0.39672(16) 0.51589(16) 0.0381(6) Uani 1 1 d . . .
H43 H 0.1291 0.4545 0.5458 0.046 Uiso 1 1 calc R . .
C44 C 0.0630(2) 0.35511(14) 0.42600(15) 0.0290(5) Uani 1 1 d . . .
H44 H 0.0045 0.3858 0.3952 0.035 Uiso 1 1 calc R . .
C45 C 0.5380(6) -0.0102(5) 0.0210(5) 0.0508(15) Uani 0.50 1 d P . .
C46 C 0.483(2) 0.0635(15) 0.0384(9) 0.060(4) Uani 0.50 1 d P . .
H46 H 0.5125 0.1027 0.0979 0.072 Uiso 0.50 1 calc PR . .
C47 C 0.3848(9) 0.0846(4) -0.0282(5) 0.0570(16) Uani 0.50 1 d P . .
H47 H 0.3465 0.1358 -0.0144 0.068 Uiso 0.50 1 calc PR . .
C48 C 0.3481(18) 0.0281(10) -0.1124(11) 0.046(3) Uani 0.50 1 d P . .
H48 H 0.2881 0.0425 -0.1592 0.055 Uiso 0.50 1 calc PR . .
C49 C 0.3950(6) -0.0499(4) -0.1325(4) 0.0388(12) Uani 0.50 1 d P . .
H49 H 0.3622 -0.0901 -0.1919 0.047 Uiso 0.50 1 calc PR . .
C50 C 0.4904(19) -0.0695(12) -0.0657(9) 0.043(3) Uani 0.50 1 d P . .
H50 H 0.5228 -0.1231 -0.0793 0.051 Uiso 0.50 1 calc PR . .
C51 C 0.651(2) -0.0239(15) 0.0961(14) 0.100(7) Uani 0.50 1 d P . .
H51A H 0.6342 -0.0901 0.0868 0.150 Uiso 0.50 1 calc PR . .
H51B H 0.6360 0.0049 0.1529 0.150 Uiso 0.50 1 calc PR . .
H51C H 0.7557 0.0046 0.0969 0.150 Uiso 0.50 1 calc PR . .

loop_
_atom_site_aniso_label
_atom_site_aniso_U_11
_atom_site_aniso_U_22
_atom_site_aniso_U_33
_atom_site_aniso_U_23
_atom_site_aniso_U_13
_atom_site_aniso_U_12
Ti 0.01641(18) 0.01180(18) 0.02160(19) 0.00586(14) 0.00295(14) 0.00424(14)
S1 0.0240(3) 0.0152(2) 0.0276(3) 0.0054(2) 0.0090(2) 0.0077(2)
S2 0.0197(2) 0.0129(2) 0.0243(3) 0.00411(19) 0.0004(2) 0.00435(19)
O1 0.0190(7) 0.0140(6) 0.0240(7) 0.0076(5) 0.0071(6) 0.0052(5)
O2 0.0183(7) 0.0140(7) 0.0216(7) 0.0050(5) 0.0008(6) 0.0044(5)
C1 0.0169(9) 0.0148(9) 0.0169(9) 0.0063(8) 0.0011(8) 0.0023(8)
C2 0.0211(10) 0.0142(9) 0.0196(10) 0.0049(8) 0.0033(8) 0.0061(8)
C3 0.0219(10) 0.0231(10) 0.0209(10) 0.0088(8) 0.0083(8) 0.0082(8)
C4 0.0226(10) 0.0193(10) 0.0227(10) 0.0098(8) 0.0046(8) 0.0037(8)
C5 0.0233(10) 0.0155(9) 0.0222(10) 0.0070(8) 0.0036(8) 0.0064(8)
C6 0.0183(9) 0.0150(9) 0.0170(9) 0.0039(8) 0.0016(8) 0.0041(8)
C7 0.0303(12) 0.0253(11) 0.0391(13) 0.0185(10) 0.0163(10) 0.0087(9)
C8A 0.0397(17) 0.0477(19) 0.0440(18) 0.0300(16) 0.0240(15) 0.0183(15)
C9A 0.0252(16) 0.044(2) 0.059(2) 0.0313(18) 0.0110(17) 0.0050(15)
C10A 0.0456(19) 0.0255(15) 0.063(2) 0.0246(16) 0.0310(17) 0.0103(14)
C8B 0.054(9) 0.048(9) 0.089(12) 0.045(9) 0.039(9) 0.019(7)
C9B 0.050(9) 0.056(10) 0.106(14) 0.067(11) 0.045(10) 0.019(8)
C10B 0.098(13) 0.041(8) 0.052(9) -0.004(7) 0.045(10) -0.042(9)
C11 0.0236(10) 0.0148(10) 0.0250(11) 0.0055(8) 0.0085(8) 0.0067(8)
C12 0.0213(10) 0.0206(10) 0.0307(11) 0.0063(9) 0.0071(9) 0.0094(8)
C13 0.0318(12) 0.0293(12) 0.0244(11) 0.0043(9) 0.0097(9) 0.0071(10)
C14 0.0332(12) 0.0191(11) 0.0463(14) 0.0078(10) 0.0174(11) 0.0117(9)
C15 0.0212(10) 0.0222(11) 0.0441(13) 0.0156(10) 0.0108(10) 0.0097(9)
C16 0.0183(10) 0.0181(10) 0.0408(13) 0.0129(9) 0.0015(9) 0.0016(8)
C17 0.0223(10) 0.0114(9) 0.0219(10) 0.0055(8) 0.0056(8) 0.0059(8)
C18 0.0178(9) 0.0173(10) 0.0186(10) 0.0072(8) 0.0053(8) 0.0059(8)
C19 0.0206(10) 0.0150(9) 0.0187(10) 0.0062(8) 0.0067(8) 0.0048(8)
C20 0.0255(10) 0.0160(9) 0.0227(10) 0.0088(8) 0.0097(8) 0.0095(8)
C21 0.0194(10) 0.0196(10) 0.0205(10) 0.0092(8) 0.0075(8) 0.0078(8)
C22 0.0183(10) 0.0189(10) 0.0194(10) 0.0062(8) 0.0033(8) 0.0038(8)
C23 0.0243(10) 0.0119(9) 0.0251(11) 0.0047(8) 0.0035(8) 0.0048(8)
C24 0.0241(11) 0.0229(11) 0.0390(13) 0.0082(10) 0.0069(10) -0.0007(9)
C25 0.0368(13) 0.0206(11) 0.0231(11) 0.0018(9) 0.0021(9) 0.0055(9)
C26 0.0377(13) 0.0157(11) 0.0408(14) 0.0039(10) -0.0020(11) 0.0066(10)
C27 0.0219(10) 0.0233(10) 0.0268(11) 0.0122(9) 0.0081(9) 0.0107(8)
C28 0.0248(11) 0.0326(12) 0.0335(12) 0.0134(10) 0.0107(9) 0.0143(9)
C29 0.0297(12) 0.0377(13) 0.0391(13) 0.0257(11) 0.0101(10) 0.0166(10)
C30 0.0277(11) 0.0338(12) 0.0285(12) 0.0110(10) 0.0006(9) 0.0161(10)
C31 0.0225(10) 0.0184(10) 0.0230(10) 0.0042(8) 0.0034(8) 0.0061(8)
C32 0.0233(10) 0.0196(10) 0.0168(10) 0.0034(8) 0.0031(8) 0.0066(8)
C33 0.0231(11) 0.0240(11) 0.0248(11) 0.0066(9) 0.0064(9) 0.0040(9)
C34 0.0332(12) 0.0233(11) 0.0289(12) 0.0125(9) 0.0082(10) 0.0053(9)
C35 0.0344(12) 0.0269(12) 0.0301(12) 0.0115(10) 0.0040(10) 0.0145(10)
C36 0.0257(11) 0.0331(12) 0.0327(12) 0.0117(10) 0.0094(10) 0.0133(10)
C37 0.0239(11) 0.0266(11) 0.0241(11) 0.0103(9) 0.0070(9) 0.0053(9)
C38 0.0210(10) 0.0193(10) 0.0291(11) 0.0108(9) 0.0064(9) 0.0052(8)
C39 0.0192(10) 0.0239(11) 0.0312(12) 0.0124(9) 0.0118(9) 0.0019(8)
C40 0.0285(11) 0.0287(12) 0.0331(12) 0.0144(10) 0.0117(10) 0.0068(9)
C41 0.0320(13) 0.0436(15) 0.0374(14) 0.0241(12) 0.0049(11) 0.0057(11)
C42 0.0415(14) 0.0387(14) 0.0310(13) 0.0096(11) 0.0018(11) -0.0035(11)
C43 0.0427(14) 0.0264(12) 0.0356(13) 0.0048(10) 0.0100(11) -0.0006(11)
C44 0.0274(11) 0.0240(11) 0.0345(12) 0.0114(10) 0.0088(10) 0.0039(9)
C45 0.043(4) 0.047(4) 0.054(4) 0.028(3) 0.007(3) -0.009(3)
C46 0.075(10) 0.044(5) 0.035(7) -0.008(6) 0.023(6) -0.014(6)
C47 0.078(5) 0.040(3) 0.062(4) 0.015(3) 0.039(4) 0.019(3)
C48 0.066(6) 0.039(5) 0.050(5) 0.025(4) 0.028(5) 0.025(5)
C49 0.040(3) 0.025(3) 0.044(3) 0.005(2) 0.014(2) 0.003(2)
C50 0.039(5) 0.027(4) 0.055(9) 0.002(6) 0.019(6) 0.004(4)
C51 0.074(9) 0.104(11) 0.095(12) 0.062(9) -0.011(8) -0.022(8)

loop_
_atom_type_symbol
_atom_type_description
_atom_type_scat_dispersion_real
_atom_type_scat_dispersion_imag
_atom_type_scat_source
C C 0.0030 0.0020 'International Tables Vol C Tables 4.2.6.8 and 6.1.1.4'
H H 0.0000 0.0000 'International Tables Vol C Tables 4.2.6.8 and 6.1.1.4'
O O 0.0110 0.0060 'International Tables Vol C Tables 4.2.6.8 and 6.1.1.4'
S S 0.1250 0.1230 'International Tables Vol C Tables 4.2.6.8 and 6.1.1.4'
Ti Ti 0.2780 0.4460 'International Tables Vol C Tables 4.2.6.8 and 6.1.1.4'

loop_
_geom_angle_atom_site_label_1
_geom_angle_atom_site_label_2
_geom_angle_atom_site_label_3
_geom_angle
_geom_angle_site_symmetry_1
_geom_angle_site_symmetry_3
O1 Ti O2 157.55(6) . .
O1 Ti C38 100.77(7) . .
O2 Ti C38 96.71(7) . .
O1 Ti C31 100.59(7) . .
O2 Ti C31 93.18(7) . .
C38 Ti C31 90.57(8) . .
O1 Ti S2 86.06(4) . .
O2 Ti S2 73.69(4) . .
C38 Ti S2 115.45(6) . .
C31 Ti S2 151.66(6) . .
O1 Ti S1 72.23(4) . .
O2 Ti S1 92.57(4) . .
C38 Ti S1 168.23(6) . .
C31 Ti S1 81.67(6) . .
S2 Ti S1 74.14(2) . .
C2 S1 C15 101.88(9) . .
C2 S1 Ti 92.27(7) . .
C15 S1 Ti 106.27(7) . .
C17 S2 C16 102.50(9) . .
C17 S2 Ti 94.62(6) . .
C16 S2 Ti 109.18(7) . .
C1 O1 Ti 138.90(12) . .
C18 O2 Ti 137.14(12) . .
O1 C1 C2 119.07(16) . .
O1 C1 C6 121.84(16) . .
C2 C1 C6 119.08(17) . .
C3 C2 C1 121.46(17) . .
C3 C2 S1 121.11(15) . .
C1 C2 S1 117.37(14) . .
C4 C3 C2 120.48(18) . .
C4 C3 H3 119.8 . .
C2 C3 H3 119.8 . .
C3 C4 C5 117.24(18) . .
C3 C4 C7 121.00(18) . .
C5 C4 C7 121.73(18) . .
C6 C5 C4 124.35(18) . .
C6 C5 H5 117.8 . .
C4 C5 H5 117.8 . .
C5 C6 C1 117.34(17) . .
C5 C6 C11 121.95(17) . .
C1 C6 C11 120.68(16) . .
C8B C7 C9A 134.4(6) . .
C8B C7 C10A 61.0(7) . .
C9A C7 C10A 110.2(2) . .
C8B C7 C4 113.5(6) . .
C9A C7 C4 110.98(19) . .
C10A C7 C4 112.12(19) . .
C8B C7 C8A 46.8(7) . .
C9A C7 C8A 109.1(2) . .
C10A C7 C8A 106.3(2) . .
C4 C7 C8A 107.97(19) . .
C8B C7 C9B 111.3(9) . .
C9A C7 C9B 39.4(7) . .
C10A C7 C9B 133.9(6) . .
C4 C7 C9B 112.0(5) . .
C8A C7 C9B 71.7(7) . .
C8B C7 C10B 110.2(10) . .
C9A C7 C10B 64.4(8) . .
C10A C7 C10B 51.8(8) . .
C4 C7 C10B 107.3(5) . .
C8A C7 C10B 143.8(5) . .
C9B C7 C10B 101.9(10) . .
C7 C8A H8A 109.5 . .
C7 C8A H8B 109.5 . .
C7 C8A H8C 109.5 . .
C7 C9A H9A 109.5 . .
C7 C9A H9B 109.5 . .
C7 C9A H9C 109.5 . .
C7 C10A H10A 109.5 . .
C7 C10A H10B 109.5 . .
C7 C10A H10C 109.5 . .
C7 C8B H8D 109.5 . .
C7 C8B H8E 109.5 . .
H8D C8B H8E 109.5 . .
C7 C8B H8F 109.5 . .
H8D C8B H8F 109.5 . .
H8E C8B H8F 109.5 . .
C7 C9B H9D 109.5 . .
C7 C9B H9E 109.5 . .
H9D C9B H9E 109.5 . .
C7 C9B H9F 109.5 . .
H9D C9B H9F 109.5 . .
H9E C9B H9F 109.5 . .
C7 C10B H10D 109.5 . .
C7 C10B H10E 109.5 . .
H10D C10B H10E 109.5 . .
C7 C10B H10F 109.5 . .
H10D C10B H10F 109.5 . .
H10E C10B H10F 109.5 . .
C14 C11 C13 107.94(17) . .
C14 C11 C12 107.26(16) . .
C13 C11 C12 110.69(16) . .
C14 C11 C6 111.76(16) . .
C13 C11 C6 108.04(16) . .
C12 C11 C6 111.12(16) . .
C11 C12 H12A 109.5 . .
C11 C12 H12B 109.5 . .
H12A C12 H12B 109.5 . .
C11 C12 H12C 109.5 . .
H12A C12 H12C 109.5 . .
H12B C12 H12C 109.5 . .
C11 C13 H13A 109.5 . .
C11 C13 H13B 109.5 . .
H13A C13 H13B 109.5 . .
C11 C13 H13C 109.5 . .
H13A C13 H13C 109.5 . .
H13B C13 H13C 109.5 . .
C11 C14 H14A 109.5 . .
C11 C14 H14B 109.5 . .
H14A C14 H14B 109.5 . .
C11 C14 H14C 109.5 . .
H14A C14 H14C 109.5 . .
H14B C14 H14C 109.5 . .
C16 C15 S1 113.48(14) . .
C16 C15 H15A 108.9 . .
S1 C15 H15A 108.9 . .
C16 C15 H15B 108.9 . .
S1 C15 H15B 108.9 . .
H15A C15 H15B 107.7 . .
C15 C16 S2 115.38(14) . .
C15 C16 H16A 108.4 . .
S2 C16 H16A 108.4 . .
C15 C16 H16B 108.4 . .
S2 C16 H16B 108.4 . .
H16A C16 H16B 107.5 . .
C22 C17 C18 121.74(17) . .
C22 C17 S2 122.27(14) . .
C18 C17 S2 115.90(14) . .
O2 C18 C17 118.34(16) . .
O2 C18 C19 121.91(16) . .
C17 C18 C19 119.74(16) . .
C20 C19 C18 116.56(17) . .
C20 C19 C23 122.44(16) . .
C18 C19 C23 120.94(16) . .
C19 C20 C21 124.69(17) . .
C19 C20 H20 117.7 . .
C21 C20 H20 117.7 . .
C22 C21 C20 117.19(17) . .
C22 C21 C27 122.76(17) . .
C20 C21 C27 120.03(17) . .
C21 C22 C17 120.01(17) . .
C21 C22 H22 120.0 . .
C17 C22 H22 120.0 . .
C26 C23 C24 107.64(17) . .
C26 C23 C25 107.53(17) . .
C24 C23 C25 109.49(17) . .
C26 C23 C19 111.84(16) . .
C24 C23 C19 108.63(16) . .
C25 C23 C19 111.63(16) . .
C23 C24 H24A 109.5 . .
C23 C24 H24B 109.5 . .
H24A C24 H24B 109.5 . .
C23 C24 H24C 109.5 . .
H24A C24 H24C 109.5 . .
H24B C24 H24C 109.5 . .
C23 C25 H25A 109.5 . .
C23 C25 H25B 109.5 . .
H25A C25 H25B 109.5 . .
C23 C25 H25C 109.5 . .
H25A C25 H25C 109.5 . .
H25B C25 H25C 109.5 . .
C23 C26 H26A 109.5 . .
C23 C26 H26B 109.5 . .
H26A C26 H26B 109.5 . .
C23 C26 H26C 109.5 . .
H26A C26 H26C 109.5 . .
H26B C26 H26C 109.5 . .
C30 C27 C28 109.29(17) . .
C30 C27 C29 108.09(17) . .
C28 C27 C29 108.74(17) . .
C30 C27 C21 111.75(16) . .
C28 C27 C21 108.05(16) . .
C29 C27 C21 110.87(16) . .
C27 C28 H28A 109.5 . .
C27 C28 H28B 109.5 . .
H28A C28 H28B 109.5 . .
C27 C28 H28C 109.5 . .
H28A C28 H28C 109.5 . .
H28B C28 H28C 109.5 . .
C27 C29 H29A 109.5 . .
C27 C29 H29B 109.5 . .
H29A C29 H29B 109.5 . .
C27 C29 H29C 109.5 . .
H29A C29 H29C 109.5 . .
H29B C29 H29C 109.5 . .
C27 C30 H30A 109.5 . .
C27 C30 H30B 109.5 . .
H30A C30 H30B 109.5 . .
C27 C30 H30C 109.5 . .
H30A C30 H30C 109.5 . .
H30B C30 H30C 109.5 . .
C32 C31 Ti 116.28(13) . .
C32 C31 H31A 108.2 . .
Ti C31 H31A 108.2 . .
C32 C31 H31B 108.2 . .
Ti C31 H31B 108.2 . .
H31A C31 H31B 107.4 . .
C33 C32 C37 116.85(18) . .
C33 C32 C31 121.66(18) . .
C37 C32 C31 121.49(18) . .
C34 C33 C32 121.52(19) . .
C34 C33 H33 119.2 . .
C32 C33 H33 119.2 . .
C33 C34 C35 120.51(19) . .
C33 C34 H34 119.7 . .
C35 C34 H34 119.7 . .
C36 C35 C34 118.95(19) . .
C36 C35 H35 120.5 . .
C34 C35 H35 120.5 . .
C37 C36 C35 120.6(2) . .
C37 C36 H36 119.7 . .
C35 C36 H36 119.7 . .
C36 C37 C32 121.55(19) . .
C36 C37 H37 119.2 . .
C32 C37 H37 119.2 . .
C39 C38 Ti 97.45(12) . .
C39 C38 H38A 112.3 . .
Ti C38 H38A 112.3 . .
C39 C38 H38B 112.3 . .
Ti C38 H38B 112.3 . .
H38A C38 H38B 109.9 . .
C44 C39 C40 116.8(2) . .
C44 C39 C38 120.95(18) . .
C40 C39 C38 122.15(19) . .
C41 C40 C39 121.5(2) . .
C41 C40 H40 119.3 . .
C39 C40 H40 119.3 . .
C40 C41 C42 120.2(2) . .
C40 C41 H41 119.9 . .
C42 C41 H41 119.9 . .
C43 C42 C41 119.2(2) . .
C43 C42 H42 120.4 . .
C41 C42 H42 120.4 . .
C44 C43 C42 120.6(2) . .
C44 C43 H43 119.7 . .
C42 C43 H43 119.7 . .
C43 C44 C39 121.7(2) . .
C43 C44 H44 119.1 . .
C39 C44 H44 119.1 . .
C45 C45 C46 81.3(11) 2_655 2_655
C45 C45 C46 49.8(9) 2_655 .
C46 C45 C46 131.2(10) 2_655 .
C45 C45 C50 68.5(12) 2_655 .
C46 C45 C50 12.9(16) 2_655 .
C46 C45 C50 118.3(11) . .
C45 C45 C50 67.9(11) 2_655 2_655
C46 C45 C50 149.2(15) 2_655 2_655
C46 C45 C50 18.0(10) . 2_655
C50 C45 C50 136.3(6) . 2_655
C45 C45 C47 145.0(12) 2_655 2_655
C46 C45 C47 63.8(13) 2_655 2_655
C46 C45 C47 164.8(9) . 2_655
C50 C45 C47 76.7(7) . 2_655
C50 C45 C47 146.9(8) 2_655 2_655
C45 C45 C51 169.1(15) 2_655 .
C46 C45 C51 109.5(15) 2_655 .
C46 C45 C51 119.3(12) . .
C50 C45 C51 122.4(11) . .
C50 C45 C51 101.3(11) 2_655 .
C47 C45 C51 45.8(8) 2_655 .
C45 C46 C47 123.2(11) . .
C45 C46 H46 118.4 . .
C47 C46 H46 118.4 . .
C48 C47 C46 116.6(10) . .
C48 C47 H47 121.7 . .
C46 C47 H47 121.7 . .
C47 C48 C49 122.2(13) . .
C47 C48 H48 118.9 . .
C49 C48 H48 118.9 . .
C48 C49 C50 119.9(10) . .
C48 C49 H49 120.0 . .
C50 C49 H49 120.0 . .
C45 C50 C49 119.6(11) . .
C45 C50 H50 120.2 . .
C49 C50 H50 120.2 . .
C45 C51 H51A 109.5 . .
C45 C51 H51B 109.5 . .
H51A C51 H51B 109.5 . .
C45 C51 H51C 109.5 . .
H51A C51 H51C 109.5 . .
H51B C51 H51C 109.5 . .

loop_
_geom_bond_atom_site_label_1
_geom_bond_atom_site_label_2
_geom_bond_distance
_geom_bond_site_symmetry_2
Ti O1 1.8732(13) .
Ti O2 1.8758(13) .
Ti C38 2.137(2) .
Ti C31 2.149(2) .
Ti S2 2.7472(7) .
Ti S1 2.8836(7) .
S1 C2 1.7874(19) .
S1 C15 1.829(2) .
S2 C17 1.7869(19) .
S2 C16 1.820(2) .
O1 C1 1.353(2) .
O2 C18 1.353(2) .
C1 C2 1.412(3) .
C1 C6 1.421(3) .
C2 C3 1.401(3) .
C3 C4 1.396(3) .
C3 H3 0.9500 .
C4 C5 1.404(3) .
C4 C7 1.549(3) .
C5 C6 1.399(3) .
C5 H5 0.9500 .
C6 C11 1.545(3) .
C7 C8B 1.369(14) .
C7 C9A 1.507(4) .
C7 C10A 1.539(3) .
C7 C8A 1.565(4) .
C7 C9B 1.600(15) .
C7 C10B 1.641(13) .
C8A H8A 0.9800 .
C8A H8B 0.9800 .
C8A H8C 0.9800 .
C9A H9A 0.9800 .
C9A H9B 0.9800 .
C9A H9C 0.9800 .
C10A H10A 0.9800 .
C10A H10B 0.9800 .
C10A H10C 0.9800 .
C8B H8D 0.9800 .
C8B H8E 0.9800 .
C8B H8F 0.9800 .
C9B H9D 0.9800 .
C9B H9E 0.9800 .
C9B H9F 0.9800 .
C10B H10D 0.9800 .
C10B H10E 0.9800 .
C10B H10F 0.9800 .
C11 C14 1.541(3) .
C11 C13 1.545(3) .
C11 C12 1.545(3) .
C12 H12A 0.9800 .
C12 H12B 0.9800 .
C12 H12C 0.9800 .
C13 H13A 0.9800 .
C13 H13B 0.9800 .
C13 H13C 0.9800 .
C14 H14A 0.9800 .
C14 H14B 0.9800 .
C14 H14C 0.9800 .
C15 C16 1.514(3) .
C15 H15A 0.9900 .
C15 H15B 0.9900 .
C16 H16A 0.9900 .
C16 H16B 0.9900 .
C17 C22 1.400(3) .
C17 C18 1.405(3) .
C18 C19 1.415(3) .
C19 C20 1.399(3) .
C19 C23 1.545(3) .
C20 C21 1.409(3) .
C20 H20 0.9500 .
C21 C22 1.393(3) .
C21 C27 1.547(3) .
C22 H22 0.9500 .
C23 C26 1.537(3) .
C23 C24 1.540(3) .
C23 C25 1.544(3) .
C24 H24A 0.9800 .
C24 H24B 0.9800 .
C24 H24C 0.9800 .
C25 H25A 0.9800 .
C25 H25B 0.9800 .
C25 H25C 0.9800 .
C26 H26A 0.9800 .
C26 H26B 0.9800 .
C26 H26C 0.9800 .
C27 C30 1.534(3) .
C27 C28 1.542(3) .
C27 C29 1.545(3) .
C28 H28A 0.9800 .
C28 H28B 0.9800 .
C28 H28C 0.9800 .
C29 H29A 0.9800 .
C29 H29B 0.9800 .
C29 H29C 0.9800 .
C30 H30A 0.9800 .
C30 H30B 0.9800 .
C30 H30C 0.9800 .
C31 C32 1.487(3) .
C31 H31A 0.9900 .
C31 H31B 0.9900 .
C32 C33 1.407(3) .
C32 C37 1.408(3) .
C33 C34 1.390(3) .
C33 H33 0.9500 .
C34 C35 1.393(3) .
C34 H34 0.9500 .
C35 C36 1.390(3) .
C35 H35 0.9500 .
C36 C37 1.388(3) .
C36 H36 0.9500 .
C37 H37 0.9500 .
C38 C39 1.480(3) .
C38 H38A 0.9900 .
C38 H38B 0.9900 .
C39 C44 1.408(3) .
C39 C40 1.416(3) .
C40 C41 1.391(3) .
C40 H40 0.9500 .
C41 C42 1.397(4) .
C41 H41 0.9500 .
C42 C43 1.389(3) .
C42 H42 0.9500 .
C43 C44 1.387(3) .
C43 H43 0.9500 .
C44 H44 0.9500 .
C45 C45 1.037(11) 2_655
C45 C46 1.05(2) 2_655
C45 C46 1.362(19) .
C45 C50 1.392(13) .
C45 C50 1.40(2) 2_655
C45 C47 1.522(10) 2_655
C45 C51 1.526(18) .
C46 C47 1.418(19) .
C46 H46 0.9500 .
C47 C48 1.353(18) .
C47 H47 0.9500 .
C48 C49 1.381(13) .
C48 H48 0.9500 .
C49 C50 1.393(16) .
C49 H49 0.9500 .
C50 H50 0.9500 .
C51 H51A 0.9800 .
C51 H51B 0.9800 .
C51 H51C 0.9800 .

loop_
_geom_torsion_atom_site_label_1
_geom_torsion_atom_site_label_2
_geom_torsion_atom_site_label_3
_geom_torsion_atom_site_label_4
_geom_torsion
_geom_torsion_site_symmetry_1
O1 Ti S1 C2 -0.75(7) .
O2 Ti S1 C2 -163.92(7) .
C38 Ti S1 C2 54.1(3) .
C31 Ti S1 C2 103.24(8) .
S2 Ti S1 C2 -91.67(6) .
O1 Ti S1 C15 102.32(8) .
O2 Ti S1 C15 -60.84(8) .
C38 Ti S1 C15 157.2(3) .
C31 Ti S1 C15 -153.68(9) .
S2 Ti S1 C15 11.41(7) .
O1 Ti S2 C17 -166.10(8) .
O2 Ti S2 C17 4.10(8) .
C38 Ti S2 C17 93.84(9) .
C31 Ti S2 C17 -61.03(13) .
S1 Ti S2 C17 -93.47(7) .
O1 Ti S2 C16 -61.15(8) .
O2 Ti S2 C16 109.05(8) .
C38 Ti S2 C16 -161.20(9) .
C31 Ti S2 C16 43.93(14) .
S1 Ti S2 C16 11.49(7) .
O2 Ti O1 C1 53.0(3) .
C38 Ti O1 C1 -166.53(17) .
C31 Ti O1 C1 -73.91(18) .
S2 Ti O1 C1 78.30(17) .
S1 Ti O1 C1 3.69(16) .
O1 Ti O2 C18 21.2(3) .
C38 Ti O2 C18 -119.84(18) .
C31 Ti O2 C18 149.21(18) .
S2 Ti O2 C18 -5.23(16) .
S1 Ti O2 C18 67.42(17) .
Ti O1 C1 C2 -5.7(3) .
Ti O1 C1 C6 172.92(13) .
O1 C1 C2 C3 -179.27(16) .
C6 C1 C2 C3 2.1(3) .
O1 C1 C2 S1 3.4(2) .
C6 C1 C2 S1 -175.27(13) .
C15 S1 C2 C3 74.39(17) .
Ti S1 C2 C3 -178.46(15) .
C15 S1 C2 C1 -108.28(16) .
Ti S1 C2 C1 -1.13(15) .
C1 C2 C3 C4 -0.3(3) .
S1 C2 C3 C4 176.97(15) .
C2 C3 C4 C5 -1.7(3) .
C2 C3 C4 C7 -179.62(18) .
C3 C4 C5 C6 1.9(3) .
C7 C4 C5 C6 179.84(18) .
C4 C5 C6 C1 -0.1(3) .
C4 C5 C6 C11 177.78(18) .
O1 C1 C6 C5 179.54(16) .
C2 C1 C6 C5 -1.8(3) .
O1 C1 C6 C11 1.6(3) .
C2 C1 C6 C11 -179.77(17) .
C3 C4 C7 C8B 113.4(8) .
C5 C4 C7 C8B -64.5(8) .
C3 C4 C7 C9A -56.1(3) .
C5 C4 C7 C9A 126.0(3) .
C3 C4 C7 C10A -179.8(2) .
C5 C4 C7 C10A 2.4(3) .
C3 C4 C7 C8A 63.4(3) .
C5 C4 C7 C8A -114.4(2) .
C3 C4 C7 C9B -13.6(9) .
C5 C4 C7 C9B 168.6(8) .
C3 C4 C7 C10B -124.7(8) .
C5 C4 C7 C10B 57.5(9) .
C5 C6 C11 C14 7.1(3) .
C1 C6 C11 C14 -175.10(17) .
C5 C6 C11 C13 -111.6(2) .
C1 C6 C11 C13 66.3(2) .
C5 C6 C11 C12 126.84(19) .
C1 C6 C11 C12 -55.3(2) .
C2 S1 C15 C16 56.56(16) .
Ti S1 C15 C16 -39.39(15) .
S1 C15 C16 S2 55.52(18) .
C17 S2 C16 C15 58.47(16) .
Ti S2 C16 C15 -41.00(16) .
C16 S2 C17 C22 68.28(18) .
Ti S2 C17 C22 179.11(16) .
C16 S2 C17 C18 -115.12(16) .
Ti S2 C17 C18 -4.29(15) .
Ti O2 C18 C17 3.8(3) .
Ti O2 C18 C19 -177.83(13) .
C22 C17 C18 O2 178.94(17) .
S2 C17 C18 O2 2.3(2) .
C22 C17 C18 C19 0.5(3) .
S2 C17 C18 C19 -176.14(14) .
O2 C18 C19 C20 179.19(16) .
C17 C18 C19 C20 -2.4(3) .
O2 C18 C19 C23 -3.5(3) .
C17 C18 C19 C23 174.94(17) .
C18 C19 C20 C21 2.3(3) .
C23 C19 C20 C21 -174.99(18) .
C19 C20 C21 C22 -0.2(3) .
C19 C20 C21 C27 -179.11(17) .
C20 C21 C22 C17 -1.9(3) .
C27 C21 C22 C17 177.01(17) .
C18 C17 C22 C21 1.8(3) .
S2 C17 C22 C21 178.19(14) .
C20 C19 C23 C26 -3.7(3) .
C18 C19 C23 C26 179.15(18) .
C20 C19 C23 C24 115.0(2) .
C18 C19 C23 C24 -62.2(2) .
C20 C19 C23 C25 -124.2(2) .
C18 C19 C23 C25 58.6(2) .
C22 C21 C27 C30 10.6(3) .
C20 C21 C27 C30 -170.48(18) .
C22 C21 C27 C28 -109.6(2) .
C20 C21 C27 C28 69.3(2) .
C22 C21 C27 C29 131.3(2) .
C20 C21 C27 C29 -49.8(2) .
O1 Ti C31 C32 -25.34(16) .
O2 Ti C31 C32 172.47(15) .
C38 Ti C31 C32 75.73(15) .
S2 Ti C31 C32 -126.83(13) .
S1 Ti C31 C32 -95.39(15) .
Ti C31 C32 C33 87.8(2) .
Ti C31 C32 C37 -92.3(2) .
C37 C32 C33 C34 -1.1(3) .
C31 C32 C33 C34 178.79(19) .
C32 C33 C34 C35 0.8(3) .
C33 C34 C35 C36 0.1(3) .
C34 C35 C36 C37 -0.5(3) .
C35 C36 C37 C32 0.2(3) .
C33 C32 C37 C36 0.6(3) .
C31 C32 C37 C36 -179.27(19) .
O1 Ti C38 C39 -76.49(12) .
O2 Ti C38 C39 89.35(12) .
C31 Ti C38 C39 -177.38(12) .
S2 Ti C38 C39 14.25(13) .
S1 Ti C38 C39 -128.9(2) .
Ti C38 C39 C44 104.18(18) .
Ti C38 C39 C40 -71.30(19) .
C44 C39 C40 C41 -1.5(3) .
C38 C39 C40 C41 174.2(2) .
C39 C40 C41 C42 1.3(3) .
C40 C41 C42 C43 0.3(4) .
C41 C42 C43 C44 -1.6(4) .
C42 C43 C44 C39 1.3(3) .
C40 C39 C44 C43 0.2(3) .
C38 C39 C44 C43 -175.5(2) .
C45 C45 C46 C47 -3.3(12) 2_655
C46 C45 C46 C47 -3.3(12) 2_655
C50 C45 C46 C47 -2(3) .
C50 C45 C46 C47 179(7) 2_655
C47 C45 C46 C47 -173(2) 2_655
C51 C45 C46 C47 176.3(14) .
C45 C46 C47 C48 -1(2) .
C46 C47 C48 C49 4.3(19) .
C47 C48 C49 C50 -3.8(18) .
C45 C45 C50 C49 3.7(13) 2_655
C46 C45 C50 C49 180(10) 2_655
C46 C45 C50 C49 3(3) .
C50 C45 C50 C49 3.7(13) 2_655
C47 C45 C50 C49 -179.4(16) 2_655
C51 C45 C50 C49 -175.7(13) .
C48 C49 C50 C45 0(2) .
